data_4037222
loop_
_publ_author_name
'Rathore, Vandana'
'Sattar, Moh'
'Kumar, Raushan'
'Kumar, Sangit'

_publ_section_title
;
 Synthesis of Unsymmetrical Diaryl Acetamides, Benzofurans, Benzophenones,
 and Xanthenes by Transition-Metal-Free Oxidative Cross-Coupling of
 sp<sup>3</sup> and sp<sup>2</sup> C-H Bonds.
;
_journal_issue 19
_journal_name_full 'The Journal of organic chemistry'
_journal_page_first 9206
_journal_page_last 9218
_journal_paper_doi 10.1021/acs.joc.6b01771
_journal_volume 81
_journal_year 2016
_chemical_formula_moiety 'C20  H23  N3  O5'
_chemical_formula_sum 'C20 H23 N3 O5'
_chemical_formula_weight 385.41
_space_group_IT_number 14
_space_group_name_Hall '-P 2ybc'
_space_group_name_H-M_alt 'P 1 21/c 1'
_symmetry_cell_setting monoclinic
_symmetry_Int_Tables_number 14
_symmetry_space_group_name_Hall '-P 2ybc'
_symmetry_space_group_name_H-M 'P 1 21/c 1'
_atom_sites_solution_hydrogens geom
_audit_conform_dict_location ftp://ftp.iucr.org/pub/cif_core.dic
_audit_conform_dict_name cif_core.dic
_audit_conform_dict_version 2.4.3
_audit_creation_date 2015-02-20T16:37:18-00:00
_audit_creation_method 'WinGX routine CIF_UPDATE'
_cell_angle_alpha 90
_cell_angle_beta 96.618(3)
_cell_angle_gamma 90
_cell_formula_units_Z 4
_cell_length_a 8.6317(7)
_cell_length_b 14.0216(16)
_cell_length_c 16.5617(18)
_cell_measurement_reflns_used 36
_cell_measurement_temperature 298(2)
_cell_measurement_theta_max 25.7
_cell_measurement_theta_min 2.375
_cell_measurement_wavelength 0.71073
_cell_volume 1991.1(4)
_computing_cell_refinement 'Bruker SAINT'
_computing_data_collection 'Bruker APEX2'
_computing_data_reduction 'Bruker SAINT'
_computing_molecular_graphics 'Ortep for Windows (Farrugia, 2012)'
_computing_publication_material 'WinGX publication routines (Farrugia, 2012)'
_computing_structure_refinement 'SHELXL-2014 (Sheldrick, 2014)'
_computing_structure_solution 'SHELXS-97 (Sheldrick 2008)'
_diffrn_ambient_temperature 298(2)
_diffrn_measured_fraction_theta_full 1
_diffrn_measured_fraction_theta_max 0.999
_diffrn_measurement_device_type 'Bruker APEX-II CCD'
_diffrn_measurement_method '\f and \w scans'
_diffrn_radiation_probe x-ray
_diffrn_radiation_type MoK\a
_diffrn_radiation_wavelength 0.71073
_diffrn_reflns_av_R_equivalents 0.0639
_diffrn_reflns_Laue_measured_fraction_full 1
_diffrn_reflns_Laue_measured_fraction_max 0.999
_diffrn_reflns_limit_h_max 10
_diffrn_reflns_limit_h_min -10
_diffrn_reflns_limit_k_max 17
_diffrn_reflns_limit_k_min -17
_diffrn_reflns_limit_l_max 17
_diffrn_reflns_limit_l_min -20
_diffrn_reflns_number 22698
_diffrn_reflns_point_group_measured_fraction_full 1
_diffrn_reflns_point_group_measured_fraction_max 0.999
_diffrn_reflns_theta_full 25.242
_diffrn_reflns_theta_max 25.7
_diffrn_reflns_theta_min 2.375
_exptl_absorpt_coefficient_mu 0.094
_exptl_absorpt_correction_type none
_exptl_crystal_colour COLOURLESS
_exptl_crystal_density_diffrn 1.286
_exptl_crystal_density_method 'not measured'
_exptl_crystal_description char
_exptl_crystal_F_000 816
_exptl_crystal_size_max 0.5
_exptl_crystal_size_mid 0.4
_exptl_crystal_size_min 0.1
_refine_diff_density_max 0.337
_refine_diff_density_min -0.23
_refine_diff_density_rms 0.036
_refine_ls_extinction_method none
_refine_ls_goodness_of_fit_ref 1.021
_refine_ls_hydrogen_treatment constr
_refine_ls_matrix_type full
_refine_ls_number_constraints 0
_refine_ls_number_parameters 257
_refine_ls_number_reflns 3791
_refine_ls_number_restraints 0
_refine_ls_restrained_S_all 1.021
_refine_ls_R_factor_all 0.0909
_refine_ls_R_factor_gt 0.0488
_refine_ls_shift/su_max 0
_refine_ls_shift/su_mean 0
_refine_ls_structure_factor_coef Fsqd
_refine_ls_weighting_details 'w=1/[\s^2^(Fo^2^)+(0.0462P)^2^+0.8434P] where P=(Fo^2^+2Fc^2^)/3'
_refine_ls_weighting_scheme calc
_refine_ls_wR_factor_gt 0.1087
_refine_ls_wR_factor_ref 0.1266
_reflns_number_gt 2446
_reflns_number_total 3791
_reflns_threshold_expression 'I > 2\s(I)'
_cod_data_source_file jo6b01771_si_004.cif
_cod_data_source_block VR-138
_cod_original_sg_symbol_H-M 'P 21/c'
_cod_database_code 4037222

loop_
_symmetry_equiv_pos_as_xyz
'x, y, z'
'-x, y+1/2, -z+1/2'
'-x, -y, -z'
'x, -y-1/2, z-1/2'

loop_
_atom_site_label
_atom_site_type_symbol
_atom_site_fract_x
_atom_site_fract_y
_atom_site_fract_z
_atom_site_U_iso_or_equiv
_atom_site_adp_type
_atom_site_occupancy
_atom_site_calc_flag
O1 O 0.18391(17) 0.34777(10) 0.73086(9) 0.0443(4) Uani 1 d
O2 O 0.02018(18) 0.47724(13) 0.58922(10) 0.0582(5) Uani 1 d
N1 N 0.06410(19) 0.47073(12) 0.78627(10) 0.0390(4) Uani 1 d
N2 N 0.0850(2) 0.40646(15) 0.56592(11) 0.0487(5) Uani 1 d
O3 O 0.0168(2) 0.33591(15) 0.53800(13) 0.0791(6) Uani 1 d
C1 C 0.1689(2) 0.43400(14) 0.74106(12) 0.0340(5) Uani 1 d
N3 N 0.5430(3) 0.30657(16) 0.44419(13) 0.0608(6) Uani 1 d
C9 C 0.4022(2) 0.53707(15) 0.77243(12) 0.0370(5) Uani 1 d
C2 C 0.2817(2) 0.50247(14) 0.70401(11) 0.0339(5) Uani 1 d
H2 H 0.2205 0.559 0.6815 0.041 Uiso 1 calc
C4 C 0.2571(2) 0.40710(14) 0.57049(12) 0.0361(5) Uani 1 d
C3 C 0.3493(2) 0.45307(14) 0.63421(12) 0.0335(5) Uani 1 d
C8 C 0.5093(2) 0.45011(15) 0.63020(13) 0.0397(5) Uani 1 d
H8 H 0.5766 0.4808 0.6717 0.048 Uiso 1 calc
C7 C 0.5744(3) 0.40427(15) 0.56822(13) 0.0434(5) Uani 1 d
H7 H 0.684 0.4044 0.5666 0.052 Uiso 1 calc
O5 O 0.6811(2) 0.31491(18) 0.43924(13) 0.0966(7) Uani 1 d
O4 O 0.4563(3) 0.26042(18) 0.39693(14) 0.1038(8) Uani 1 d
C6 C 0.4773(3) 0.35875(15) 0.50926(13) 0.0416(5) Uani 1 d
C5 C 0.3179(3) 0.35888(15) 0.50894(12) 0.0425(5) Uani 1 d
H5 H 0.252 0.3268 0.4677 0.051 Uiso 1 calc
C14 C 0.4424(3) 0.63311(16) 0.77780(15) 0.0475(6) Uani 1 d
H14 H 0.4003 0.6759 0.7365 0.057 Uiso 1 calc
C10 C 0.4667(3) 0.47529(19) 0.83202(14) 0.0514(6) Uani 1 d
H10 H 0.4431 0.4091 0.8283 0.062 Uiso 1 calc
C15 C -0.0364(3) 0.40507(17) 0.82724(14) 0.0484(6) Uani 1 d
H15 H -0.107 0.4462 0.8562 0.058 Uiso 1 calc
C18 C 0.0358(3) 0.57392(16) 0.79539(16) 0.0529(6) Uani 1 d
H18 H 0.1164 0.6081 0.7675 0.063 Uiso 1 calc
C11 C 0.5668(3) 0.5102(3) 0.89796(15) 0.0691(8) Uani 1 d
H11 H 0.6104 0.468 0.9394 0.083 Uiso 1 calc
C16 C -0.1411(3) 0.34443(19) 0.76803(18) 0.0656(7) Uani 1 d
H16A H -0.1905 0.3847 0.724 0.098 Uiso 1 calc
H16B H -0.2218 0.3144 0.7965 0.098 Uiso 1 calc
H16C H -0.0788 0.2949 0.7453 0.098 Uiso 1 calc
C13 C 0.5425(3) 0.6669(2) 0.84226(19) 0.0671(8) Uani 1 d
H13 H 0.5703 0.7325 0.8449 0.081 Uiso 1 calc
C12 C 0.6016(3) 0.6061(3) 0.90233(18) 0.0741(9) Uani 1 d
H12 H 0.6675 0.6302 0.9477 0.089 Uiso 1 calc
C20 C -0.1228(3) 0.60164(18) 0.75118(19) 0.0694(8) Uani 1 d
H20A H -0.1258 0.5861 0.6933 0.104 Uiso 1 calc
H20B H -0.1393 0.6703 0.7574 0.104 Uiso 1 calc
H20C H -0.2051 0.5664 0.7744 0.104 Uiso 1 calc
C17 C 0.0572(3) 0.3454(2) 0.89211(17) 0.0793(9) Uani 1 d
H17A H 0.1238 0.3009 0.8663 0.119 Uiso 1 calc
H17B H -0.0142 0.3095 0.9226 0.119 Uiso 1 calc
H17C H 0.1223 0.3873 0.9293 0.119 Uiso 1 calc
C19 C 0.0581(4) 0.6048(2) 0.8836(2) 0.0896(10) Uani 1 d
H19A H -0.0177 0.5719 0.9134 0.134 Uiso 1 calc
H19B H 0.0424 0.6739 0.8869 0.134 Uiso 1 calc
H19C H 0.164 0.5887 0.9075 0.134 Uiso 1 calc

loop_
_atom_site_aniso_label
_atom_site_aniso_U_11
_atom_site_aniso_U_22
_atom_site_aniso_U_33
_atom_site_aniso_U_23
_atom_site_aniso_U_13
_atom_site_aniso_U_12
O1 0.0536(9) 0.0298(8) 0.0520(10) 0.0014(7) 0.0162(7) 0.0017(7)
O2 0.0465(9) 0.0768(13) 0.0501(10) -0.0038(9) 0.0005(8) 0.0152(9)
N1 0.0411(10) 0.0349(10) 0.0429(10) -0.0029(8) 0.0130(8) -0.0012(8)
N2 0.0449(11) 0.0627(14) 0.0373(11) -0.0013(10) 0.0000(9) -0.0048(11)
O3 0.0565(11) 0.0860(14) 0.0933(15) -0.0262(12) 0.0019(10) -0.0260(10)
C1 0.0369(11) 0.0338(12) 0.0310(11) -0.0003(9) 0.0021(9) 0.0009(9)
N3 0.0729(15) 0.0644(14) 0.0487(13) -0.0096(11) 0.0227(11) 0.0008(12)
C9 0.0351(11) 0.0427(13) 0.0345(12) -0.0056(10) 0.0094(9) -0.0007(9)
C2 0.0373(11) 0.0309(11) 0.0338(11) 0.0007(9) 0.0061(9) 0.0031(8)
C4 0.0402(11) 0.0348(11) 0.0332(11) 0.0050(9) 0.0034(9) -0.0017(9)
C3 0.0391(11) 0.0300(11) 0.0317(11) 0.0042(9) 0.0047(9) -0.0013(9)
C8 0.0392(12) 0.0435(13) 0.0362(12) -0.0033(10) 0.0040(9) -0.0026(9)
C7 0.0427(12) 0.0473(13) 0.0418(13) 0.0016(11) 0.0120(10) 0.0031(10)
O5 0.0716(14) 0.144(2) 0.0785(15) -0.0369(14) 0.0250(12) 0.0183(13)
O4 0.1090(17) 0.1192(19) 0.0904(16) -0.0666(15) 0.0415(14) -0.0327(14)
C6 0.0556(14) 0.0376(12) 0.0337(12) -0.0006(10) 0.0149(10) 0.0038(10)
C5 0.0565(14) 0.0407(13) 0.0305(12) -0.0017(10) 0.0054(10) -0.0053(10)
C14 0.0447(13) 0.0443(14) 0.0546(15) -0.0132(11) 0.0111(11) -0.0020(10)
C10 0.0490(13) 0.0625(16) 0.0427(14) 0.0033(12) 0.0053(11) -0.0035(11)
C15 0.0483(13) 0.0497(14) 0.0511(14) 0.0041(11) 0.0213(11) -0.0003(11)
C18 0.0527(14) 0.0378(13) 0.0733(17) -0.0113(12) 0.0289(13) -0.0018(10)
C11 0.0531(16) 0.114(3) 0.0396(15) 0.0061(16) 0.0016(12) 0.0044(16)
C16 0.0496(15) 0.0571(16) 0.091(2) 0.0013(15) 0.0103(14) -0.0140(12)
C13 0.0583(16) 0.0665(18) 0.077(2) -0.0347(16) 0.0102(15) -0.0059(14)
C12 0.0558(17) 0.111(3) 0.0551(18) -0.0413(19) 0.0049(14) -0.0089(17)
C20 0.0669(17) 0.0478(15) 0.098(2) 0.0092(14) 0.0280(16) 0.0176(13)
C17 0.091(2) 0.097(2) 0.0519(17) 0.0297(16) 0.0172(15) 0.0079(17)
C19 0.101(2) 0.078(2) 0.094(2) -0.0469(18) 0.0295(19) -0.0084(17)

loop_
_atom_type_symbol
_atom_type_description
_atom_type_scat_dispersion_real
_atom_type_scat_dispersion_imag
_atom_type_scat_source
C C 0.0033 0.0016 'International Tables Vol C Tables 4.2.6.8 and 6.1.1.4'
H H 0 0 'International Tables Vol C Tables 4.2.6.8 and 6.1.1.4'
N N 0.0061 0.0033 'International Tables Vol C Tables 4.2.6.8 and 6.1.1.4'
O O 0.0106 0.006 'International Tables Vol C Tables 4.2.6.8 and 6.1.1.4'

loop_
_geom_angle_atom_site_label_1
_geom_angle_atom_site_label_2
_geom_angle_atom_site_label_3
_geom_angle
C1 N1 C18 124.24(17)
C1 N1 C15 119.02(17)
C18 N1 C15 116.67(16)
O3 N2 O2 124.2(2)
O3 N2 C4 117.6(2)
O2 N2 C4 118.16(19)
O1 C1 N1 122.85(18)
O1 C1 C2 118.39(17)
N1 C1 C2 118.67(17)
O4 N3 O5 123.4(2)
O4 N3 C6 118.7(2)
O5 N3 C6 117.9(2)
C10 C9 C14 119.0(2)
C10 C9 C2 121.00(19)
C14 C9 C2 119.92(19)
C3 C2 C9 114.90(16)
C3 C2 C1 109.49(16)
C9 C2 C1 108.03(16)
C3 C2 H2 108.1
C9 C2 H2 108.1
C1 C2 H2 108.1
C5 C4 C3 123.42(19)
C5 C4 N2 115.19(18)
C3 C4 N2 121.38(18)
C8 C3 C4 115.52(18)
C8 C3 C2 121.33(18)
C4 C3 C2 123.14(17)
C7 C8 C3 122.6(2)
C7 C8 H8 118.7
C3 C8 H8 118.7
C6 C7 C8 118.6(2)
C6 C7 H7 120.7
C8 C7 H7 120.7
C7 C6 C5 122.1(2)
C7 C6 N3 120.0(2)
C5 C6 N3 117.9(2)
C6 C5 C4 117.7(2)
C6 C5 H5 121.2
C4 C5 H5 121.2
C13 C14 C9 120.8(2)
C13 C14 H14 119.6
C9 C14 H14 119.6
C9 C10 C11 120.0(2)
C9 C10 H10 120
C11 C10 H10 120
N1 C15 C16 112.90(19)
N1 C15 C17 111.99(19)
C16 C15 C17 112.2(2)
N1 C15 H15 106.4
C16 C15 H15 106.4
C17 C15 H15 106.4
N1 C18 C19 112.0(2)
N1 C18 C20 110.49(19)
C19 C18 C20 113.4(2)
N1 C18 H18 106.8
C19 C18 H18 106.8
C20 C18 H18 106.8
C12 C11 C10 119.5(3)
C12 C11 H11 120.2
C10 C11 H11 120.2
C15 C16 H16A 109.5
C15 C16 H16B 109.5
H16A C16 H16B 109.5
C15 C16 H16C 109.5
H16A C16 H16C 109.5
H16B C16 H16C 109.5
C12 C13 C14 119.9(3)
C12 C13 H13 120
C14 C13 H13 120
C13 C12 C11 120.7(3)
C13 C12 H12 119.6
C11 C12 H12 119.6
C18 C20 H20A 109.5
C18 C20 H20B 109.5
H20A C20 H20B 109.5
C18 C20 H20C 109.5
H20A C20 H20C 109.5
H20B C20 H20C 109.5
C15 C17 H17A 109.5
C15 C17 H17B 109.5
H17A C17 H17B 109.5
C15 C17 H17C 109.5
H17A C17 H17C 109.5
H17B C17 H17C 109.5
C18 C19 H19A 109.5
C18 C19 H19B 109.5
H19A C19 H19B 109.5
C18 C19 H19C 109.5
H19A C19 H19C 109.5
H19B C19 H19C 109.5

loop_
_geom_bond_atom_site_label_1
_geom_bond_atom_site_label_2
_geom_bond_distance
O1 C1 1.230(2)
O2 N2 1.223(2)
N1 C1 1.342(2)
N1 C18 1.478(3)
N1 C15 1.482(3)
N2 O3 1.215(2)
N2 C4 1.479(3)
C1 C2 1.544(3)
N3 O4 1.207(3)
N3 O5 1.210(3)
N3 C6 1.469(3)
C9 C10 1.381(3)
C9 C14 1.391(3)
C9 C2 1.526(3)
C2 C3 1.521(3)
C2 H2 1
C4 C5 1.376(3)
C4 C3 1.403(3)
C3 C8 1.391(3)
C8 C7 1.384(3)
C8 H8 0.95
C7 C6 1.369(3)
C7 H7 0.95
C6 C5 1.376(3)
C5 H5 0.95
C14 C13 1.378(3)
C14 H14 0.95
C10 C11 1.401(3)
C10 H10 0.95
C15 C16 1.516(3)
C15 C17 1.519(3)
C15 H15 1
C18 C19 1.515(4)
C18 C20 1.526(4)
C18 H18 1
C11 C12 1.378(4)
C11 H11 0.95
C16 H16A 0.98
C16 H16B 0.98
C16 H16C 0.98
C13 C12 1.364(4)
C13 H13 0.95
C12 H12 0.95
C20 H20A 0.98
C20 H20B 0.98
C20 H20C 0.98
C17 H17A 0.98
C17 H17B 0.98
C17 H17C 0.98
C19 H19A 0.98
C19 H19B 0.98
C19 H19C 0.98
